data_1518897
loop_
_publ_author_name
'Millett, Adam J.'
'Habtemariam, Abraha'
'Romero-Canel\'on, Isolda'
'Clarkson, Guy J.'
'Sadler, Peter J.'

_publ_section_title
;
 Contrasting Anticancer Activity of Half-Sandwich Iridium(III) Complexes
 Bearing Functionally Diverse 2-Phenylpyridine Ligands.
;
_journal_issue 11
_journal_name_full Organometallics
_journal_page_first 2683
_journal_page_last 2694
_journal_paper_doi 10.1021/acs.organomet.5b00097
_journal_volume 34
_journal_year 2015
_chemical_formula_moiety 'C21 H22 Cl F Ir N'
_chemical_formula_sum 'C21 H22 Cl F Ir N'
_chemical_formula_weight 535.05
_chemical_name_systematic
; 
 ? 
;
_space_group_IT_number 14
_symmetry_cell_setting monoclinic
_symmetry_space_group_name_Hall '-P 2yn'
_symmetry_space_group_name_H-M 'P 1 21/n 1'
_atom_sites_solution_hydrogens geom
_atom_sites_solution_primary direct
_atom_sites_solution_secondary difmap
_audit_creation_method SHELXL-97
_cell_angle_alpha 90.00
_cell_angle_beta 92.8873(11)
_cell_angle_gamma 90.00
_cell_formula_units_Z 4
_cell_length_a 8.37197(9)
_cell_length_b 15.71819(18)
_cell_length_c 13.73371(17)
_cell_measurement_reflns_used 18397
_cell_measurement_temperature 150(2)
_cell_measurement_theta_max 31.40
_cell_measurement_theta_min 2.75
_cell_volume 1804.96(4)
_computing_cell_refinement 'CrysAlis RED, Oxford Diffraction Ltd'
_computing_data_collection 'CrysAlis CCD, Oxford Diffraction Ltd'
_computing_data_reduction 'CrysAlis RED, Oxford Diffraction Ltd'
_computing_molecular_graphics 'SHELXTL (Sheldrick, 1997)'
_computing_publication_material 'SHELXTL (Sheldrick, 1997)'
_computing_structure_refinement 'SHELXL-97 (Sheldrick, 1997)'
_computing_structure_solution 'SHELXS-97 (Sheldrick, 1990)'
_diffrn_ambient_temperature 150(2)
_diffrn_detector_area_resol_mean 10.2833
_diffrn_measured_fraction_theta_full 0.995
_diffrn_measured_fraction_theta_max 0.938
_diffrn_measurement_device_type 'Oxford Diffraction Gemini R'
_diffrn_measurement_method '\f & \w scans'
_diffrn_radiation_monochromator graphite
_diffrn_radiation_source 'Enhance (Mo) X-ray Source'
_diffrn_radiation_type MoK\a
_diffrn_radiation_wavelength 0.71073
_diffrn_reflns_av_R_equivalents 0.0289
_diffrn_reflns_av_sigmaI/netI 0.0215
_diffrn_reflns_limit_h_max 11
_diffrn_reflns_limit_h_min -12
_diffrn_reflns_limit_k_max 22
_diffrn_reflns_limit_k_min -22
_diffrn_reflns_limit_l_max 19
_diffrn_reflns_limit_l_min -18
_diffrn_reflns_number 27902
_diffrn_reflns_theta_full 29.00
_diffrn_reflns_theta_max 31.47
_diffrn_reflns_theta_min 2.79
_diffrn_standards_decay_% nil
_exptl_absorpt_coefficient_mu 7.558
_exptl_absorpt_correction_T_max 1.00
_exptl_absorpt_correction_T_min 0.54
_exptl_absorpt_correction_type multi-scan
_exptl_absorpt_process_details 'ABSPACK(CrysAlis, Oxford Diffraction)'
_exptl_crystal_colour yellow
_exptl_crystal_density_diffrn 1.969
_exptl_crystal_density_method 'not measured'
_exptl_crystal_description block
_exptl_crystal_F_000 1032
_exptl_crystal_size_max 0.30
_exptl_crystal_size_mid 0.20
_exptl_crystal_size_min 0.12
_refine_diff_density_max 0.943
_refine_diff_density_min -1.018
_refine_diff_density_rms 0.099
_refine_ls_extinction_method none
_refine_ls_goodness_of_fit_ref 1.092
_refine_ls_hydrogen_treatment constr
_refine_ls_matrix_type full
_refine_ls_number_parameters 235
_refine_ls_number_reflns 5624
_refine_ls_number_restraints 0
_refine_ls_restrained_S_all 1.092
_refine_ls_R_factor_all 0.0189
_refine_ls_R_factor_gt 0.0172
_refine_ls_shift/su_max 0.002
_refine_ls_shift/su_mean 0.000
_refine_ls_structure_factor_coef Fsqd
_refine_ls_weighting_details 'calc w=1/[\s^2^(Fo^2^)+(0.0128P)^2^+1.3190P] where P=(Fo^2^+2Fc^2^)/3'
_refine_ls_weighting_scheme calc
_refine_ls_wR_factor_gt 0.0374
_refine_ls_wR_factor_ref 0.0381
_reflns_number_gt 5310
_reflns_number_total 5624
_reflns_threshold_expression >2sigma(I)
_cod_data_source_file om5b00097_si_002.cif
_cod_data_source_block am7
_cod_depositor_comments 'Adding full bibliography for 1518897--1518898.cif.'
_cod_original_cell_volume 1804.95(4)
_cod_original_sg_symbol_H-M P2(1)/n
_cod_database_code 1518897

loop_
_symmetry_equiv_pos_as_xyz
'x, y, z'
'-x+1/2, y+1/2, -z+1/2'
'-x, -y, -z'
'x-1/2, -y-1/2, z-1/2'

loop_
_atom_site_label
_atom_site_type_symbol
_atom_site_fract_x
_atom_site_fract_y
_atom_site_fract_z
_atom_site_U_iso_or_equiv
_atom_site_adp_type
_atom_site_occupancy
_atom_site_symmetry_multiplicity
_atom_site_calc_flag
_atom_site_refinement_flags
_atom_site_disorder_assembly
_atom_site_disorder_group
Ir1 Ir 0.053727(8) 0.239563(5) 0.562071(5) 0.01239(3) Uani 1 1 d . . .
Cl1 Cl -0.19004(6) 0.16635(3) 0.51415(4) 0.02244(10) Uani 1 1 d . A .
N1 N 0.03665(19) 0.30057(12) 0.42758(12) 0.0164(3) Uani 0.801(3) 1 d P A 1
C5 C -0.0543(3) 0.42134(15) 0.33474(16) 0.0230(4) Uani 0.801(3) 1 d P A 1
H5 H -0.1133 0.4730 0.3307 0.028 Uiso 0.801(3) 1 calc PR A 1
C8 C -0.2362(3) 0.46150(14) 0.52272(17) 0.0233(4) Uani 0.801(3) 1 d P A 1
F8 F -0.2802(2) 0.51156(12) 0.44648(14) 0.0376(5) Uani 0.801(3) 1 d P A 1
C12 C -0.0893(2) 0.34157(12) 0.58978(14) 0.0153(4) Uani 0.801(3) 1 d P A 1
C1A C 0.03665(19) 0.30057(12) 0.42758(12) 0.0164(3) Uani 0.199(3) 1 d P A 2
C5A C -0.0543(3) 0.42134(15) 0.33474(16) 0.0230(4) Uani 0.199(3) 1 d P A 2
F5A F -0.1384(9) 0.4885(5) 0.3255(5) 0.0376(5) Uani 0.199(3) 1 d P A 2
C8A C -0.2362(3) 0.46150(14) 0.52272(17) 0.0233(4) Uani 0.199(3) 1 d P A 2
H8A H -0.2640 0.4969 0.4684 0.028 Uiso 0.199(3) 1 calc PR A 2
N12A N -0.0893(2) 0.34157(12) 0.58978(14) 0.0153(4) Uani 0.199(3) 1 d P A 2
C2 C 0.1106(3) 0.27244(15) 0.34757(16) 0.0219(4) Uani 1 1 d . . .
H2 H 0.1664 0.2198 0.3513 0.026 Uiso 1 1 calc R A 1
C3 C 0.1075(3) 0.31762(16) 0.26129(16) 0.0244(5) Uani 1 1 d . A .
H3 H 0.1607 0.2966 0.2068 0.029 Uiso 1 1 calc R . .
C4 C 0.0256(3) 0.39387(16) 0.25550(16) 0.0252(5) Uani 1 1 d . . .
H4 H 0.0245 0.4269 0.1975 0.030 Uiso 1 1 calc R A 1
C6 C -0.0498(2) 0.37424(14) 0.42105(15) 0.0164(4) Uani 1 1 d . . .
C7 C -0.1271(2) 0.39546(13) 0.51104(15) 0.0164(4) Uani 1 1 d . A .
C9 C -0.3050(3) 0.47717(15) 0.61012(18) 0.0265(5) Uani 1 1 d . . .
H9 H -0.3788 0.5225 0.6164 0.032 Uiso 1 1 calc R A 1
C10 C -0.2633(3) 0.42509(15) 0.68805(17) 0.0257(5) Uani 1 1 d . A .
H10 H -0.3075 0.4351 0.7494 0.031 Uiso 1 1 calc R . .
C11 C -0.1575(2) 0.35826(14) 0.67784(16) 0.0208(4) Uani 1 1 d . . .
H11 H -0.1311 0.3230 0.7324 0.025 Uiso 1 1 calc R A 1
C13 C 0.2380(2) 0.26057(13) 0.67565(15) 0.0156(4) Uani 1 1 d . A .
C14 C 0.1415(2) 0.18889(14) 0.70229(15) 0.0191(4) Uani 1 1 d . A .
C15 C 0.1627(2) 0.12311(14) 0.63190(16) 0.0216(4) Uani 1 1 d . A .
C16 C 0.2667(2) 0.15268(14) 0.56033(15) 0.0196(4) Uani 1 1 d . A .
C17 C 0.3116(2) 0.23908(13) 0.58638(15) 0.0155(4) Uani 1 1 d . A .
C18 C 0.4270(2) 0.29271(16) 0.53400(16) 0.0241(5) Uani 1 1 d . . .
H18A H 0.3925 0.2964 0.4649 0.036 Uiso 1 1 calc R A .
H18B H 0.5337 0.2670 0.5404 0.036 Uiso 1 1 calc R . .
H18C H 0.4306 0.3499 0.5624 0.036 Uiso 1 1 calc R . .
C19 C 0.3353(3) 0.10139(18) 0.48070(18) 0.0350(6) Uani 1 1 d . . .
H19A H 0.2593 0.0568 0.4596 0.053 Uiso 1 1 calc R A .
H19B H 0.4359 0.0752 0.5049 0.053 Uiso 1 1 calc R . .
H19C H 0.3557 0.1386 0.4254 0.053 Uiso 1 1 calc R . .
C20 C 0.0874(3) 0.03711(16) 0.6357(2) 0.0369(6) Uani 1 1 d . . .
H20A H -0.0291 0.0432 0.6353 0.055 Uiso 1 1 calc R A .
H20B H 0.1257 0.0078 0.6954 0.055 Uiso 1 1 calc R . .
H20C H 0.1163 0.0039 0.5788 0.055 Uiso 1 1 calc R . .
C21 C 0.0581(3) 0.17933(18) 0.79538(17) 0.0304(5) Uani 1 1 d . . .
H21A H 0.0478 0.2352 0.8261 0.046 Uiso 1 1 calc R A .
H21B H 0.1203 0.1415 0.8395 0.046 Uiso 1 1 calc R . .
H21C H -0.0484 0.1550 0.7816 0.046 Uiso 1 1 calc R . .
C22 C 0.2650(3) 0.33981(15) 0.73400(16) 0.0239(4) Uani 1 1 d . . .
H22A H 0.3119 0.3835 0.6933 0.036 Uiso 1 1 calc R A .
H22B H 0.3381 0.3277 0.7903 0.036 Uiso 1 1 calc R . .
H22C H 0.1628 0.3602 0.7567 0.036 Uiso 1 1 calc R . .

loop_
_atom_site_aniso_label
_atom_site_aniso_U_11
_atom_site_aniso_U_22
_atom_site_aniso_U_33
_atom_site_aniso_U_23
_atom_site_aniso_U_13
_atom_site_aniso_U_12
Ir1 0.01228(4) 0.01325(4) 0.01170(4) 0.00080(2) 0.00129(3) 0.00201(2)
Cl1 0.0181(2) 0.0219(2) 0.0269(3) -0.0025(2) -0.00200(19) -0.00209(18)
N1 0.0149(7) 0.0202(9) 0.0139(8) 0.0011(7) 0.0006(6) -0.0010(6)
C5 0.0227(10) 0.0231(11) 0.0227(11) 0.0068(8) -0.0049(8) -0.0026(8)
C8 0.0228(10) 0.0155(10) 0.0311(12) 0.0004(9) -0.0053(9) 0.0052(8)
F8 0.0453(10) 0.0301(10) 0.0371(10) 0.0106(8) 0.0004(8) 0.0202(8)
C12 0.0145(8) 0.0131(9) 0.0182(9) -0.0015(7) 0.0002(7) 0.0016(7)
C1A 0.0149(7) 0.0202(9) 0.0139(8) 0.0011(7) 0.0006(6) -0.0010(6)
C5A 0.0227(10) 0.0231(11) 0.0227(11) 0.0068(8) -0.0049(8) -0.0026(8)
F5A 0.0453(10) 0.0301(10) 0.0371(10) 0.0106(8) 0.0004(8) 0.0202(8)
C8A 0.0228(10) 0.0155(10) 0.0311(12) 0.0004(9) -0.0053(9) 0.0052(8)
N12A 0.0145(8) 0.0131(9) 0.0182(9) -0.0015(7) 0.0002(7) 0.0016(7)
C2 0.0208(10) 0.0287(12) 0.0163(10) -0.0007(8) 0.0026(8) 0.0013(8)
C3 0.0210(10) 0.0376(13) 0.0147(9) 0.0007(9) 0.0003(8) -0.0047(9)
C4 0.0264(11) 0.0318(13) 0.0168(10) 0.0084(9) -0.0048(8) -0.0091(9)
C6 0.0121(8) 0.0182(10) 0.0188(9) 0.0019(7) -0.0023(7) -0.0013(7)
C7 0.0147(8) 0.0147(9) 0.0196(9) -0.0004(7) -0.0013(7) 0.0010(7)
C9 0.0204(10) 0.0205(11) 0.0386(13) -0.0069(10) 0.0004(9) 0.0070(8)
C10 0.0224(10) 0.0270(12) 0.0282(12) -0.0079(9) 0.0063(9) 0.0037(9)
C11 0.0187(9) 0.0213(10) 0.0227(10) -0.0010(8) 0.0029(8) 0.0012(8)
C13 0.0136(8) 0.0185(10) 0.0146(9) 0.0005(7) -0.0008(7) 0.0032(7)
C14 0.0185(9) 0.0218(10) 0.0170(9) 0.0068(8) 0.0020(7) 0.0033(8)
C15 0.0209(10) 0.0162(10) 0.0268(11) 0.0060(8) -0.0064(8) 0.0028(8)
C16 0.0218(9) 0.0197(10) 0.0170(9) -0.0021(8) -0.0016(8) 0.0083(8)
C17 0.0122(8) 0.0220(10) 0.0122(9) 0.0016(7) -0.0005(7) 0.0041(7)
C18 0.0165(9) 0.0327(13) 0.0235(11) 0.0072(9) 0.0039(8) 0.0004(9)
C19 0.0435(14) 0.0346(14) 0.0266(12) -0.0097(10) -0.0027(11) 0.0196(11)
C20 0.0432(14) 0.0183(11) 0.0476(16) 0.0091(11) -0.0135(12) -0.0047(10)
C21 0.0270(11) 0.0402(15) 0.0250(11) 0.0160(10) 0.0098(9) 0.0086(10)
C22 0.0275(11) 0.0230(11) 0.0205(10) -0.0044(8) -0.0050(8) 0.0040(9)

loop_
_atom_type_symbol
_atom_type_description
_atom_type_scat_dispersion_real
_atom_type_scat_dispersion_imag
_atom_type_scat_source
C C 0.0033 0.0016 'International Tables Vol C Tables 4.2.6.8 and 6.1.1.4'
H H 0.0000 0.0000 'International Tables Vol C Tables 4.2.6.8 and 6.1.1.4'
N N 0.0061 0.0033 'International Tables Vol C Tables 4.2.6.8 and 6.1.1.4'
F F 0.0171 0.0103 'International Tables Vol C Tables 4.2.6.8 and 6.1.1.4'
Cl Cl 0.1484 0.1585 'International Tables Vol C Tables 4.2.6.8 and 6.1.1.4'
Ir Ir -1.4442 7.9887 'International Tables Vol C Tables 4.2.6.8 and 6.1.1.4'

loop_
_geom_angle_atom_site_label_1
_geom_angle_atom_site_label_2
_geom_angle_atom_site_label_3
_geom_angle
C12 Ir1 N1 77.84(7)
C12 Ir1 C13 98.56(7)
N1 Ir1 C13 125.78(7)
C12 Ir1 C17 124.13(8)
N1 Ir1 C17 99.31(7)
C13 Ir1 C17 38.83(8)
C12 Ir1 C14 107.24(8)
N1 Ir1 C14 163.60(7)
C13 Ir1 C14 38.87(8)
C17 Ir1 C14 64.76(7)
C12 Ir1 C15 142.16(8)
N1 Ir1 C15 139.96(8)
C13 Ir1 C15 63.61(8)
C17 Ir1 C15 63.26(8)
C14 Ir1 C15 37.82(8)
C12 Ir1 C16 161.68(8)
N1 Ir1 C16 106.85(7)
C13 Ir1 C16 64.09(7)
C17 Ir1 C16 38.27(8)
C14 Ir1 C16 63.55(8)
C15 Ir1 C16 37.00(8)
C12 Ir1 Cl1 85.96(5)
N1 Ir1 Cl1 87.60(5)
C13 Ir1 Cl1 146.58(6)
C17 Ir1 Cl1 149.88(6)
C14 Ir1 Cl1 108.10(6)
C15 Ir1 Cl1 92.75(6)
C16 Ir1 Cl1 111.66(6)
C2 N1 C6 118.89(18)
C2 N1 Ir1 123.58(15)
C6 N1 Ir1 117.49(13)
C4 C5 C6 120.8(2)
C4 C5 H5 119.6
C6 C5 H5 119.6
F8 C8 C9 117.6(2)
F8 C8 C7 120.0(2)
C9 C8 C7 122.4(2)
C11 C12 C7 118.19(18)
C11 C12 Ir1 125.44(15)
C7 C12 Ir1 116.27(14)
N1 C2 C3 122.4(2)
N1 C2 H2 118.8
C3 C2 H2 118.8
C2 C3 C4 118.9(2)
C2 C3 H3 120.5
C4 C3 H3 120.5
C5 C4 C3 119.1(2)
C5 C4 H4 120.4
C3 C4 H4 120.4
N1 C6 C5 119.79(19)
N1 C6 C7 113.17(17)
C5 C6 C7 127.02(19)
C8 C7 C12 119.04(19)
C8 C7 C6 125.89(19)
C12 C7 C6 115.03(17)
C10 C9 C8 118.0(2)
C10 C9 H9 121.0
C8 C9 H9 121.0
C9 C10 C11 120.6(2)
C9 C10 H10 119.7
C11 C10 H10 119.7
C10 C11 C12 121.6(2)
C10 C11 H11 119.2
C12 C11 H11 119.2
C17 C13 C14 107.55(18)
C17 C13 C22 126.40(19)
C14 C13 C22 125.9(2)
C17 C13 Ir1 70.74(11)
C14 C13 Ir1 71.08(11)
C22 C13 Ir1 126.73(14)
C15 C14 C13 107.57(18)
C15 C14 C21 125.7(2)
C13 C14 C21 125.9(2)
C15 C14 Ir1 73.44(12)
C13 C14 Ir1 70.04(11)
C21 C14 Ir1 129.96(15)
C16 C15 C14 109.36(18)
C16 C15 C20 126.4(2)
C14 C15 C20 124.2(2)
C16 C15 Ir1 71.80(12)
C14 C15 Ir1 68.73(11)
C20 C15 Ir1 126.23(15)
C15 C16 C17 107.18(18)
C15 C16 C19 126.8(2)
C17 C16 C19 125.5(2)
C15 C16 Ir1 71.20(11)
C17 C16 Ir1 67.89(11)
C19 C16 Ir1 132.00(15)
C13 C17 C16 108.27(18)
C13 C17 C18 126.33(19)
C16 C17 C18 125.15(19)
C13 C17 Ir1 70.43(11)
C16 C17 Ir1 73.84(11)
C18 C17 Ir1 125.97(14)
C17 C18 H18A 109.5
C17 C18 H18B 109.5
H18A C18 H18B 109.5
C17 C18 H18C 109.5
H18A C18 H18C 109.5
H18B C18 H18C 109.5
C16 C19 H19A 109.5
C16 C19 H19B 109.5
H19A C19 H19B 109.5
C16 C19 H19C 109.5
H19A C19 H19C 109.5
H19B C19 H19C 109.5
C15 C20 H20A 109.5
C15 C20 H20B 109.5
H20A C20 H20B 109.5
C15 C20 H20C 109.5
H20A C20 H20C 109.5
H20B C20 H20C 109.5
C14 C21 H21A 109.5
C14 C21 H21B 109.5
H21A C21 H21B 109.5
C14 C21 H21C 109.5
H21A C21 H21C 109.5
H21B C21 H21C 109.5
C13 C22 H22A 109.5
C13 C22 H22B 109.5
H22A C22 H22B 109.5
C13 C22 H22C 109.5
H22A C22 H22C 109.5
H22B C22 H22C 109.5

loop_
_geom_bond_atom_site_label_1
_geom_bond_atom_site_label_2
_geom_bond_distance
Ir1 C12 2.0482(18)
Ir1 N1 2.0797(17)
Ir1 C13 2.163(2)
Ir1 C17 2.1675(19)
Ir1 C14 2.177(2)
Ir1 C15 2.239(2)
Ir1 C16 2.247(2)
Ir1 Cl1 2.4056(5)
N1 C2 1.362(3)
N1 C6 1.366(3)
C5 C4 1.376(3)
C5 C6 1.396(3)
C5 H5 0.9500
C8 F8 1.346(3)
C8 C9 1.379(3)
C8 C7 1.397(3)
C12 C11 1.388(3)
C12 C7 1.397(3)
C2 C3 1.381(3)
C2 H2 0.9500
C3 C4 1.381(3)
C3 H3 0.9500
C4 H4 0.9500
C6 C7 1.462(3)
C9 C10 1.378(3)
C9 H9 0.9500
C10 C11 1.385(3)
C10 H10 0.9500
C11 H11 0.9500
C13 C17 1.440(3)
C13 C14 1.444(3)
C13 C22 1.492(3)
C14 C15 1.433(3)
C14 C21 1.495(3)
C15 C16 1.423(3)
C15 C20 1.493(3)
C16 C17 1.449(3)
C16 C19 1.496(3)
C17 C18 1.494(3)
C18 H18A 0.9800
C18 H18B 0.9800
C18 H18C 0.9800
C19 H19A 0.9800
C19 H19B 0.9800
C19 H19C 0.9800
C20 H20A 0.9800
C20 H20B 0.9800
C20 H20C 0.9800
C21 H21A 0.9800
C21 H21B 0.9800
C21 H21C 0.9800
C22 H22A 0.9800
C22 H22B 0.9800
C22 H22C 0.9800
